data_4035793
loop_
_publ_author_name
'Zhou, Yu'
'Cao, Wen-Bin'
'Zhang, Ling-Ling'
'Xu, Xiao-Ping'
'Ji, Shun-Jun'

_publ_section_title
;
 Ag(I)-Promoted Dehydroxylation and Site-Selective 1,7-Disulfonylation of
 Diaryl(1 H-indol-2-yl)methanols.
;
_journal_issue 11
_journal_name_full 'The Journal of organic chemistry'
_journal_page_first 6056
_journal_page_last 6065
_journal_paper_doi 10.1021/acs.joc.8b00721
_journal_volume 83
_journal_year 2018
_chemical_formula_sum 'C33 H25 N O4 S2'
_chemical_formula_weight 563.66
_space_group_crystal_system triclinic
_space_group_IT_number 2
_space_group_name_Hall '-P 1'
_space_group_name_H-M_alt 'P -1'
_atom_sites_solution_hydrogens geom
_audit_creation_method SHELXL-2014
_cell_angle_alpha 109.010(2)
_cell_angle_beta 106.262(2)
_cell_angle_gamma 107.322(2)
_cell_formula_units_Z 2
_cell_length_a 10.6766(19)
_cell_length_b 12.442(2)
_cell_length_c 12.841(2)
_cell_measurement_reflns_used 2375
_cell_measurement_temperature 296(2)
_cell_measurement_theta_max 24.77
_cell_measurement_theta_min 2.2
_cell_volume 1398.9(4)
_computing_cell_refinement 'Bruker SMART'
_computing_data_collection 'Bruker SMART'
_computing_data_reduction 'Bruker SMART'
_computing_molecular_graphics 'Bruker SHELXTL'
_computing_publication_material 'Bruker SHELXTL'
_computing_structure_refinement 'SHELXL-2014 (Sheldrick, 2014)'
_computing_structure_solution 'Bruker SHELXTL'
_diffrn_ambient_temperature 296(2)
_diffrn_measured_fraction_theta_full 0.986
_diffrn_measured_fraction_theta_max 0.901
_diffrn_measurement_device_type 'CCD area detector'
_diffrn_measurement_method 'phi and omega scans'
_diffrn_radiation_type MoK\a
_diffrn_radiation_wavelength 0.71073
_diffrn_reflns_av_R_equivalents 0.0226
_diffrn_reflns_av_unetI/netI 0.0525
_diffrn_reflns_Laue_measured_fraction_full 0.986
_diffrn_reflns_Laue_measured_fraction_max 0.901
_diffrn_reflns_limit_h_max 12
_diffrn_reflns_limit_h_min -14
_diffrn_reflns_limit_k_max 15
_diffrn_reflns_limit_k_min -16
_diffrn_reflns_limit_l_max 16
_diffrn_reflns_limit_l_min -14
_diffrn_reflns_number 8504
_diffrn_reflns_point_group_measured_fraction_full 0.986
_diffrn_reflns_point_group_measured_fraction_max 0.901
_diffrn_reflns_theta_full 25.242
_diffrn_reflns_theta_max 28.154
_diffrn_reflns_theta_min 1.846
_exptl_absorpt_coefficient_mu 0.230
_exptl_crystal_colour 'clear light colorless'
_exptl_crystal_density_diffrn 1.338
_exptl_crystal_description BLOCK
_exptl_crystal_F_000 588
_exptl_crystal_size_max 0.6
_exptl_crystal_size_mid 0.3
_exptl_crystal_size_min 0.1
_refine_diff_density_max 0.286
_refine_diff_density_min -0.430
_refine_diff_density_rms 0.098
_refine_ls_extinction_method none
_refine_ls_goodness_of_fit_ref 1.061
_refine_ls_hydrogen_treatment constr
_refine_ls_matrix_type full
_refine_ls_number_parameters 361
_refine_ls_number_reflns 6182
_refine_ls_number_restraints 0
_refine_ls_restrained_S_all 1.061
_refine_ls_R_factor_all 0.0838
_refine_ls_R_factor_gt 0.0520
_refine_ls_shift/su_max 0.000
_refine_ls_shift/su_mean 0.000
_refine_ls_structure_factor_coef Fsqd
_refine_ls_weighting_details 'w=1/[\s^2^(Fo^2^)+(0.0747P)^2^+0.3166P] where P=(Fo^2^+2Fc^2^)/3'
_refine_ls_weighting_scheme calc
_refine_ls_wR_factor_gt 0.1288
_refine_ls_wR_factor_ref 0.1579
_reflns_Friedel_coverage 0.000
_reflns_number_gt 4269
_reflns_number_total 6182
_reflns_threshold_expression 'I > 2\s(I)'
_cod_data_source_file jo8b00721_si_004.cif
_cod_data_source_block T
_cod_database_code 4035793
_shelx_space_group_comment
;
The symmetry employed for this shelxl refinement is uniquely defined
by the following loop, which should always be used as a source of
symmetry information in preference to the above space-group names.
They are only intended as comments.
;
_shelxl_version_number 2014-3

loop_
_space_group_symop_operation_xyz
'x, y, z'
'-x, -y, -z'

loop_
_atom_site_label
_atom_site_type_symbol
_atom_site_fract_x
_atom_site_fract_y
_atom_site_fract_z
_atom_site_U_iso_or_equiv
_atom_site_adp_type
_atom_site_occupancy
_atom_site_site_symmetry_order
_atom_site_calc_flag
_atom_site_refinement_flags_posn
_atom_site_refinement_flags_adp
S1 S 0.73935(7) 0.55371(6) 0.39808(6) 0.04107(18) Uani 1 1 d . .
S2 S 0.39630(7) 0.91884(6) 0.73709(6) 0.04498(19) Uani 1 1 d . .
O1 O 0.8454(2) 0.51303(18) 0.37468(18) 0.0551(5) Uani 1 1 d . .
O2 O 0.59280(19) 0.46151(16) 0.34723(17) 0.0518(5) Uani 1 1 d . .
O3 O 0.4614(2) 1.05119(17) 0.77077(18) 0.0564(5) Uani 1 1 d . .
O4 O 0.2488(2) 0.8603(2) 0.71762(18) 0.0608(5) Uani 1 1 d . .
N1 N 0.6793(2) 0.79942(19) 0.28795(18) 0.0404(5) Uani 1 1 d . .
H1 H 0.6277 0.8331 0.2592 0.049 Uiso 1 1 calc R U
C1 C 0.8257(2) 0.8401(2) 0.3187(2) 0.0379(5) Uani 1 1 d . .
C2 C 0.9211(3) 0.9413(2) 0.3147(2) 0.0473(6) Uani 1 1 d . .
H2 H 0.8908 0.9952 0.2900 0.057 Uiso 1 1 calc R U
C3 C 1.0623(3) 0.9582(3) 0.3487(3) 0.0588(8) Uani 1 1 d . .
H3 H 1.1292 1.0249 0.3472 0.071 Uiso 1 1 calc R U
C4 C 1.1070(3) 0.8774(3) 0.3854(3) 0.0609(8) Uani 1 1 d . .
H4 H 1.2028 0.8904 0.4061 0.073 Uiso 1 1 calc R U
C5 C 1.0139(3) 0.7791(3) 0.3918(3) 0.0506(7) Uani 1 1 d . .
H5 H 1.0457 0.7265 0.4177 0.061 Uiso 1 1 calc R U
C6 C 0.8696(2) 0.7600(2) 0.3584(2) 0.0375(5) Uani 1 1 d . .
C7 C 0.7420(2) 0.6702(2) 0.3523(2) 0.0370(5) Uani 1 1 d . .
C8 C 0.6282(2) 0.6984(2) 0.3095(2) 0.0361(5) Uani 1 1 d . .
C9 C 0.4738(2) 0.6412(2) 0.2926(2) 0.0380(5) Uani 1 1 d . .
H9 H 0.4575 0.5598 0.2936 0.046 Uiso 1 1 calc R U
C10 C 0.3660(3) 0.6109(2) 0.1685(2) 0.0449(6) Uani 1 1 d . .
C11 C 0.3507(4) 0.5133(4) 0.0687(3) 0.0851(11) Uani 1 1 d . .
H11 H 0.4078 0.4706 0.0786 0.102 Uiso 1 1 calc R U
C12 C 0.2523(5) 0.4781(5) -0.0456(3) 0.1141(16) Uani 1 1 d . .
H12 H 0.2427 0.4113 -0.1119 0.137 Uiso 1 1 calc R U
C13 C 0.1695(5) 0.5401(5) -0.0622(3) 0.1013(15) Uani 1 1 d . .
H13 H 0.1034 0.5164 -0.1396 0.122 Uiso 1 1 calc R U
C14 C 0.1835(4) 0.6366(4) 0.0345(4) 0.0915(12) Uani 1 1 d . .
H14 H 0.1268 0.6794 0.0231 0.110 Uiso 1 1 calc R U
C15 C 0.2816(3) 0.6731(3) 0.1513(3) 0.0643(8) Uani 1 1 d . .
H15 H 0.2897 0.7393 0.2172 0.077 Uiso 1 1 calc R U
C16 C 0.4503(2) 0.7168(2) 0.3996(2) 0.0346(5) Uani 1 1 d . .
C17 C 0.3359(3) 0.6571(2) 0.4218(2) 0.0398(5) Uani 1 1 d . .
H17 H 0.2700 0.5748 0.3666 0.048 Uiso 1 1 calc R U
C18 C 0.3172(3) 0.7167(2) 0.5236(2) 0.0412(6) Uani 1 1 d . .
H18 H 0.2412 0.6744 0.5383 0.049 Uiso 1 1 calc R U
C19 C 0.4136(3) 0.8404(2) 0.6039(2) 0.0373(5) Uani 1 1 d . .
C20 C 0.5254(3) 0.9030(2) 0.5816(2) 0.0494(6) Uani 1 1 d . .
H20 H 0.5886 0.9865 0.6349 0.059 Uiso 1 1 calc R U
C21 C 0.5433(3) 0.8414(2) 0.4799(2) 0.0486(6) Uani 1 1 d . .
H21 H 0.6188 0.8841 0.4651 0.058 Uiso 1 1 calc R U
C22 C 0.5040(3) 0.8924(2) 0.8479(2) 0.0475(6) Uani 1 1 d . .
C23 C 0.4424(4) 0.7891(3) 0.8658(3) 0.0622(8) Uani 1 1 d . .
H23 H 0.3442 0.7365 0.8220 0.075 Uiso 1 1 calc R U
C24 C 0.5273(5) 0.7647(4) 0.9490(3) 0.0816(11) Uani 1 1 d . .
H24 H 0.4865 0.6956 0.9618 0.098 Uiso 1 1 calc R U
C25 C 0.6690(5) 0.8402(4) 1.0117(3) 0.0852(12) Uani 1 1 d . .
H25 H 0.7256 0.8216 1.0665 0.102 Uiso 1 1 calc R U
C26 C 0.7323(4) 0.9441(4) 0.9969(3) 0.0906(12) Uani 1 1 d . .
H26 H 0.8305 0.9960 1.0421 0.109 Uiso 1 1 calc R U
C27 C 0.6483(4) 0.9716(3) 0.9132(3) 0.0707(9) Uani 1 1 d . .
H27 H 0.6894 1.0420 0.9022 0.085 Uiso 1 1 calc R U
C28 C 0.7973(3) 0.6272(2) 0.5572(2) 0.0406(6) Uani 1 1 d . .
C29 C 0.7001(3) 0.6496(3) 0.6040(3) 0.0505(7) Uani 1 1 d . .
H29 H 0.6071 0.6295 0.5522 0.061 Uiso 1 1 calc R U
C30 C 0.7424(4) 0.7018(3) 0.7277(3) 0.0643(8) Uani 1 1 d . .
H30 H 0.6784 0.7176 0.7601 0.077 Uiso 1 1 calc R U
C31 C 0.8808(4) 0.7305(4) 0.8031(3) 0.0810(11) Uani 1 1 d . .
H31 H 0.9095 0.7657 0.8866 0.097 Uiso 1 1 calc R U
C32 C 0.9756(4) 0.7079(4) 0.7570(3) 0.0842(12) Uani 1 1 d . .
H32 H 1.0682 0.7277 0.8092 0.101 Uiso 1 1 calc R U
C33 C 0.9350(3) 0.6554(3) 0.6324(3) 0.0618(8) Uani 1 1 d . .
H33 H 0.9995 0.6397 0.6007 0.074 Uiso 1 1 calc R U

loop_
_atom_site_aniso_label
_atom_site_aniso_U_11
_atom_site_aniso_U_22
_atom_site_aniso_U_33
_atom_site_aniso_U_23
_atom_site_aniso_U_13
_atom_site_aniso_U_12
S1 0.0436(4) 0.0372(3) 0.0455(4) 0.0200(3) 0.0179(3) 0.0201(3)
S2 0.0510(4) 0.0462(4) 0.0488(4) 0.0224(3) 0.0273(3) 0.0274(3)
O1 0.0621(12) 0.0548(11) 0.0649(12) 0.0292(10) 0.0310(10) 0.0388(10)
O2 0.0452(10) 0.0372(9) 0.0587(11) 0.0209(9) 0.0114(9) 0.0103(8)
O3 0.0716(13) 0.0449(11) 0.0653(13) 0.0249(10) 0.0351(11) 0.0343(10)
O4 0.0528(12) 0.0723(14) 0.0667(13) 0.0286(11) 0.0369(10) 0.0301(10)
N1 0.0408(11) 0.0462(12) 0.0475(12) 0.0282(10) 0.0215(9) 0.0242(10)
C1 0.0380(12) 0.0408(13) 0.0356(12) 0.0162(10) 0.0174(10) 0.0168(11)
C2 0.0479(15) 0.0449(14) 0.0517(16) 0.0262(13) 0.0222(13) 0.0166(12)
C3 0.0470(16) 0.0586(18) 0.0669(19) 0.0334(16) 0.0244(14) 0.0110(14)
C4 0.0377(14) 0.0631(19) 0.076(2) 0.0323(17) 0.0205(14) 0.0166(14)
C5 0.0396(14) 0.0546(16) 0.0570(16) 0.0274(14) 0.0160(12) 0.0204(13)
C6 0.0366(12) 0.0393(13) 0.0351(12) 0.0153(10) 0.0151(10) 0.0156(10)
C7 0.0385(12) 0.0393(13) 0.0373(12) 0.0185(10) 0.0176(10) 0.0189(10)
C8 0.0398(13) 0.0371(12) 0.0363(12) 0.0179(10) 0.0196(10) 0.0177(10)
C9 0.0371(12) 0.0355(12) 0.0434(13) 0.0181(11) 0.0181(10) 0.0162(10)
C10 0.0378(13) 0.0463(14) 0.0397(13) 0.0154(11) 0.0143(11) 0.0105(11)
C11 0.095(3) 0.095(3) 0.0517(19) 0.0128(19) 0.0255(19) 0.050(2)
C12 0.115(4) 0.129(4) 0.043(2) 0.000(2) 0.015(2) 0.042(3)
C13 0.079(3) 0.129(4) 0.046(2) 0.029(2) 0.0015(19) 0.017(3)
C14 0.069(2) 0.115(3) 0.075(3) 0.047(3) 0.0047(19) 0.040(2)
C15 0.0631(19) 0.068(2) 0.0502(17) 0.0220(15) 0.0102(14) 0.0312(16)
C16 0.0326(11) 0.0389(12) 0.0371(12) 0.0205(10) 0.0142(10) 0.0175(10)
C17 0.0372(12) 0.0349(12) 0.0464(14) 0.0193(11) 0.0177(11) 0.0130(10)
C18 0.0386(13) 0.0429(14) 0.0533(15) 0.0278(12) 0.0249(11) 0.0189(11)
C19 0.0401(13) 0.0417(13) 0.0404(13) 0.0233(11) 0.0202(11) 0.0218(11)
C20 0.0460(15) 0.0388(14) 0.0481(15) 0.0112(12) 0.0222(12) 0.0058(11)
C21 0.0443(14) 0.0447(14) 0.0503(15) 0.0176(12) 0.0262(12) 0.0089(12)
C22 0.0609(17) 0.0474(15) 0.0372(13) 0.0155(12) 0.0225(12) 0.0287(13)
C23 0.082(2) 0.0574(18) 0.0599(19) 0.0301(15) 0.0360(17) 0.0352(17)
C24 0.130(4) 0.080(2) 0.065(2) 0.045(2) 0.049(2) 0.061(3)
C25 0.124(4) 0.097(3) 0.0443(19) 0.031(2) 0.025(2) 0.067(3)
C26 0.078(3) 0.096(3) 0.056(2) 0.015(2) 0.0029(18) 0.029(2)
C27 0.072(2) 0.061(2) 0.0596(19) 0.0224(16) 0.0147(17) 0.0224(17)
C28 0.0405(13) 0.0382(13) 0.0451(14) 0.0238(11) 0.0170(11) 0.0144(11)
C29 0.0471(15) 0.0540(16) 0.0538(16) 0.0263(13) 0.0205(13) 0.0241(13)
C30 0.0641(19) 0.072(2) 0.0530(18) 0.0224(16) 0.0291(15) 0.0259(16)
C31 0.062(2) 0.108(3) 0.0457(18) 0.0256(19) 0.0185(16) 0.016(2)
C32 0.0469(18) 0.128(3) 0.055(2) 0.040(2) 0.0106(15) 0.019(2)
C33 0.0395(15) 0.088(2) 0.0573(18) 0.0367(17) 0.0202(13) 0.0214(15)

loop_
_atom_type_symbol
_atom_type_description
_atom_type_scat_dispersion_real
_atom_type_scat_dispersion_imag
_atom_type_scat_source
C C 0.0033 0.0016 'International Tables Vol C Tables 4.2.6.8 and 6.1.1.4'
H H 0.0000 0.0000 'International Tables Vol C Tables 4.2.6.8 and 6.1.1.4'
N N 0.0061 0.0033 'International Tables Vol C Tables 4.2.6.8 and 6.1.1.4'
O O 0.0106 0.0060 'International Tables Vol C Tables 4.2.6.8 and 6.1.1.4'
S S 0.1246 0.1234 'International Tables Vol C Tables 4.2.6.8 and 6.1.1.4'

loop_
_geom_angle_atom_site_label_1
_geom_angle_atom_site_label_2
_geom_angle_atom_site_label_3
_geom_angle
O2 S1 O1 118.65(12)
O2 S1 C7 108.85(11)
O1 S1 C7 108.24(12)
O2 S1 C28 107.12(12)
O1 S1 C28 107.41(12)
C7 S1 C28 105.86(11)
O4 S2 O3 119.15(12)
O4 S2 C22 108.91(13)
O3 S2 C22 107.47(13)
O4 S2 C19 108.39(12)
O3 S2 C19 107.00(12)
C22 S2 C19 105.05(11)
C8 N1 C1 110.42(19)
N1 C1 C2 129.6(2)
N1 C1 C6 107.9(2)
C2 C1 C6 122.4(2)
C3 C2 C1 117.0(3)
C2 C3 C4 121.2(3)
C5 C4 C3 121.9(3)
C4 C5 C6 118.2(3)
C1 C6 C5 119.2(2)
C1 C6 C7 105.8(2)
C5 C6 C7 135.0(2)
C8 C7 C6 108.0(2)
C8 C7 S1 127.45(19)
C6 C7 S1 124.51(18)
N1 C8 C7 107.8(2)
N1 C8 C9 121.4(2)
C7 C8 C9 130.7(2)
C8 C9 C16 111.91(19)
C8 C9 C10 112.5(2)
C16 C9 C10 114.75(19)
C15 C10 C11 118.4(3)
C15 C10 C9 123.8(2)
C11 C10 C9 117.8(3)
C12 C11 C10 121.0(4)
C13 C12 C11 120.4(4)
C14 C13 C12 119.5(4)
C13 C14 C15 121.1(4)
C10 C15 C14 119.7(3)
C17 C16 C21 118.2(2)
C17 C16 C9 118.9(2)
C21 C16 C9 122.8(2)
C18 C17 C16 121.6(2)
C17 C18 C19 118.9(2)
C20 C19 C18 120.4(2)
C20 C19 S2 119.20(19)
C18 C19 S2 120.39(18)
C19 C20 C21 119.9(2)
C20 C21 C16 120.9(2)
C27 C22 C23 120.9(3)
C27 C22 S2 120.0(2)
C23 C22 S2 119.1(2)
C24 C23 C22 119.5(3)
C25 C24 C23 120.2(4)
C24 C25 C26 121.5(4)
C25 C26 C27 119.6(4)
C22 C27 C26 118.4(3)
C33 C28 C29 121.0(3)
C33 C28 S1 119.8(2)
C29 C28 S1 119.1(2)
C30 C29 C28 119.6(3)
C29 C30 C31 119.4(3)
C32 C31 C30 120.9(3)
C31 C32 C33 120.6(3)
C28 C33 C32 118.6(3)

loop_
_geom_bond_atom_site_label_1
_geom_bond_atom_site_label_2
_geom_bond_distance
S1 O2 1.4358(18)
S1 O1 1.4361(18)
S1 C7 1.728(2)
S1 C28 1.770(3)
S2 O4 1.432(2)
S2 O3 1.438(2)
S2 C22 1.752(3)
S2 C19 1.763(2)
N1 C8 1.363(3)
N1 C1 1.381(3)
C1 C2 1.392(3)
C1 C6 1.395(3)
C2 C3 1.375(4)
C3 C4 1.388(4)
C4 C5 1.371(4)
C5 C6 1.400(3)
C6 C7 1.445(3)
C7 C8 1.381(3)
C8 C9 1.508(3)
C9 C16 1.525(3)
C9 C10 1.526(3)
C10 C15 1.369(4)
C10 C11 1.377(4)
C11 C12 1.376(5)
C12 C13 1.353(6)
C13 C14 1.351(6)
C14 C15 1.395(4)
C16 C17 1.385(3)
C16 C21 1.386(3)
C17 C18 1.379(3)
C18 C19 1.386(3)
C19 C20 1.377(3)
C20 C21 1.379(4)
C22 C27 1.372(4)
C22 C23 1.383(4)
C23 C24 1.374(5)
C24 C25 1.341(6)
C25 C26 1.370(6)
C26 C27 1.400(5)
C28 C33 1.376(4)
C28 C29 1.388(4)
C29 C30 1.379(4)
C30 C31 1.381(4)
C31 C32 1.360(5)
C32 C33 1.391(4)
